data_7211788
loop_
_publ_author_name
'Shi, Shu-Yun'
'Zou, Yong-Cun'
'Cui, Xiao-Bing'
'Xu, Jia-Ning'
'Wang, Yan'
'Wang, Guo-Wu'
'Yang, Guang-Di'
'Xu, Ji-Qing'
'Wang, Tie-Gang'
'Gao, Zhong-Min'

_publ_section_title
;
 0D and 1D dimensional structures based on the combination of
 polyoxometalates, transition metal coordination complexes and organic
 amines
;
_journal_issue 7
_journal_name_full CrystEngComm
_journal_page_first 2122
_journal_paper_doi 10.1039/b914655e
_journal_volume 12
_journal_year 2010
_chemical_formula_sum 'C60 H75 Co2 Mo8 N10 O48 P V6'
_chemical_formula_weight 2926.29
_chemical_name_systematic
;
?
;
_space_group_IT_number 61
_symmetry_cell_setting orthorhombic
_symmetry_space_group_name_Hall '-P 2ac 2ab'
_symmetry_space_group_name_H-M 'P b c a'
_atom_sites_solution_hydrogens geom
_atom_sites_solution_primary direct
_atom_sites_solution_secondary difmap
_audit_creation_method SHELXL-97
_cell_angle_alpha 90.00
_cell_angle_beta 90.00
_cell_angle_gamma 90.00
_cell_formula_units_Z 4
_cell_length_a 19.892(4)
_cell_length_b 16.078(3)
_cell_length_c 28.362(6)
_cell_measurement_temperature 293(2)
_cell_volume 9071(3)
_computing_structure_refinement 'SHELXL-97 (Sheldrick, 1997)'
_computing_structure_solution 'SHELXS-97 (Sheldrick, 1990)'
_diffrn_ambient_temperature 293(2)
_diffrn_measured_fraction_theta_full 0.999
_diffrn_measured_fraction_theta_max 0.999
_diffrn_radiation_monochromator graphite
_diffrn_radiation_source 'fine-focus sealed tube'
_diffrn_radiation_type MoK\a
_diffrn_radiation_wavelength 0.71073
_diffrn_reflns_av_R_equivalents 0.0670
_diffrn_reflns_av_sigmaI/netI 0.0404
_diffrn_reflns_limit_h_max 24
_diffrn_reflns_limit_h_min -24
_diffrn_reflns_limit_k_max 19
_diffrn_reflns_limit_k_min -19
_diffrn_reflns_limit_l_max 35
_diffrn_reflns_limit_l_min -35
_diffrn_reflns_number 73441
_diffrn_reflns_theta_full 26.04
_diffrn_reflns_theta_max 26.04
_diffrn_reflns_theta_min 2.17
_exptl_absorpt_coefficient_mu 2.122
_exptl_absorpt_correction_T_max 0.5358
_exptl_absorpt_correction_T_min 0.3230
_exptl_absorpt_correction_type multi-scan
_exptl_crystal_density_diffrn 2.143
_exptl_crystal_density_method 'not measured'
_exptl_crystal_F_000 5728
_exptl_crystal_size_max 0.69
_exptl_crystal_size_mid 0.51
_exptl_crystal_size_min 0.34
_refine_diff_density_max 1.564
_refine_diff_density_min -0.823
_refine_diff_density_rms 0.160
_refine_ls_extinction_method none
_refine_ls_goodness_of_fit_ref 1.072
_refine_ls_hydrogen_treatment constr
_refine_ls_matrix_type full
_refine_ls_number_parameters 582
_refine_ls_number_reflns 8943
_refine_ls_number_restraints 1
_refine_ls_restrained_S_all 1.072
_refine_ls_R_factor_all 0.0865
_refine_ls_R_factor_gt 0.0576
_refine_ls_shift/su_max 0.000
_refine_ls_shift/su_mean 0.000
_refine_ls_structure_factor_coef Fsqd
_refine_ls_weighting_details 'calc w=1/[\s^2^(Fo^2^)+(0.0687P)^2^+77.7576P] where P=(Fo^2^+2Fc^2^)/3'
_refine_ls_weighting_scheme calc
_refine_ls_wR_factor_gt 0.1466
_refine_ls_wR_factor_ref 0.1690
_reflns_number_gt 6546
_reflns_number_total 8943
_reflns_threshold_expression >2sigma(I)
_cod_data_source_file b914655e.txt
_cod_data_source_block k-1
_cod_original_sg_symbol_H-M Pbca
_cod_database_code 7211788

loop_
_symmetry_equiv_pos_as_xyz
'x, y, z'
'-x+1/2, -y, z+1/2'
'-x, y+1/2, -z+1/2'
'x+1/2, -y+1/2, -z'
'-x, -y, -z'
'x-1/2, y, -z-1/2'
'x, -y-1/2, z-1/2'
'-x-1/2, y-1/2, z'

loop_
_atom_site_label
_atom_site_type_symbol
_atom_site_fract_x
_atom_site_fract_y
_atom_site_fract_z
_atom_site_U_iso_or_equiv
_atom_site_adp_type
_atom_site_occupancy
_atom_site_symmetry_multiplicity
_atom_site_calc_flag
_atom_site_refinement_flags
Mo1 Mo 0.08524(3) 0.12148(4) 0.08644(2) 0.03497(18) Uani 1 1 d .
Mo2 Mo -0.10004(4) 0.08100(4) 0.09241(2) 0.03750(19) Uani 1 1 d .
Mo3 Mo -0.06955(4) -0.14700(5) 0.08074(3) 0.0472(2) Uani 1 1 d .
Mo4 Mo 0.11665(4) -0.10705(5) 0.07349(3) 0.0448(2) Uani 1 1 d .
V1 V 0.17816(6) 0.03981(9) -0.00645(5) 0.0370(3) Uani 1 1 d .
V2 V 0.01381(7) -0.02167(9) 0.13884(5) 0.0356(3) Uani 1 1 d .
V3 V -0.02984(6) 0.21972(7) 0.01205(4) 0.0281(3) Uani 1 1 d .
Co1 Co -0.01284(6) 0.02514(8) 0.25780(4) 0.0420(3) Uani 1 1 d .
P1 P 0.0000 0.0000 0.0000 0.0245(5) Uani 1 2 d S
O1 O 0.0641(4) 0.0126(6) 0.0300(3) 0.027(2) Uani 0.50 1 d P
O2 O 0.0154(4) -0.0855(6) 0.0240(3) 0.026(2) Uani 0.50 1 d P
O3 O -0.0597(4) -0.0136(6) 0.0349(3) 0.028(2) Uani 0.50 1 d P
O4 O -0.0066(4) 0.0668(6) 0.0330(3) 0.029(2) Uani 0.50 1 d P
O5 O -0.1440(5) -0.1212(4) 0.0487(3) 0.100(4) Uani 1 1 d .
O6 O -0.0340(3) -0.2173(7) 0.0380(2) 0.095(3) Uani 1 1 d .
O7 O -0.1652(5) 0.0386(4) 0.0572(3) 0.095(3) Uani 1 1 d .
O8 O 0.1744(4) -0.0533(4) 0.0363(3) 0.090(3) Uani 1 1 d .
O9 O 0.0962(3) -0.1909(6) 0.0336(2) 0.088(3) Uani 1 1 d .
O10 O 0.1524(4) 0.1075(4) 0.0458(3) 0.085(3) Uani 1 1 d .
O11 O -0.0417(4) 0.3161(4) 0.0173(3) 0.067(2) Uani 1 1 d .
O12 O 0.1209(4) 0.1710(4) 0.1313(2) 0.0623(19) Uani 1 1 d .
O13 O -0.0757(3) -0.0368(4) 0.1146(3) 0.065(2) Uani 1 1 d .
O14 O 0.0424(3) 0.2026(4) 0.0554(2) 0.0518(16) Uani 1 1 d .
O15 O 0.0258(3) -0.1246(5) 0.1064(2) 0.0562(18) Uani 1 1 d .
O16 O 0.0180(3) -0.0320(4) 0.19648(19) 0.0465(14) Uani 1 1 d .
O17 O 0.2566(3) 0.0546(4) -0.0091(2) 0.0506(16) Uani 1 1 d .
O18 O -0.0966(3) -0.2103(4) 0.1229(2) 0.0526(16) Uani 1 1 d .
O19 O 0.0980(3) 0.0017(4) 0.1090(3) 0.0566(18) Uani 1 1 d .
O20 O 0.1659(3) -0.1534(4) 0.1129(2) 0.0524(16) Uani 1 1 d .
O21 O -0.1394(3) 0.1142(5) 0.1407(2) 0.0580(18) Uani 1 1 d .
O22 O -0.0035(2) 0.0900(3) 0.1188(2) 0.0378(12) Uani 1 1 d .
O23 O -0.0870(3) 0.1750(4) 0.0599(2) 0.0490(15) Uani 1 1 d .
N3 N -0.0577(4) 0.0795(5) 0.3188(3) 0.059(2) Uani 1 1 d .
N1 N 0.0852(4) 0.0722(5) 0.2703(3) 0.0484(18) Uani 1 1 d .
N2 N 0.0287(4) -0.0681(4) 0.3033(2) 0.0402(16) Uani 1 1 d .
N4 N -0.1105(4) -0.0253(6) 0.2543(3) 0.061(2) Uani 1 1 d .
C1 C 0.1143(6) 0.1383(7) 0.2515(4) 0.067(3) Uani 1 1 d .
H1A H 0.0917 0.1684 0.2284 0.080 Uiso 1 1 calc R
C12 C 0.1196(4) 0.0286(6) 0.3038(3) 0.046(2) Uani 1 1 d .
C11 C 0.0887(4) -0.0459(6) 0.3211(3) 0.044(2) Uani 1 1 d .
C10 C 0.0019(5) -0.1382(6) 0.3180(3) 0.053(2) Uani 1 1 d .
H10A H -0.0390 -0.1552 0.3054 0.064 Uiso 1 1 calc R
C19 C -0.2188(6) -0.0242(9) 0.2925(6) 0.097(5) Uani 1 1 d .
C3 C 0.2106(6) 0.1241(8) 0.3015(5) 0.084(4) Uani 1 1 d .
H3A H 0.2510 0.1447 0.3131 0.101 Uiso 1 1 calc R
C9 C 0.0331(7) -0.1885(7) 0.3525(4) 0.070(3) Uani 1 1 d .
H9A H 0.0119 -0.2368 0.3627 0.084 Uiso 1 1 calc R
C5 C 0.2148(6) 0.0051(9) 0.3558(4) 0.082(4) Uani 1 1 d .
H5A H 0.2563 0.0222 0.3673 0.098 Uiso 1 1 calc R
C13 C -0.0306(7) 0.1290(8) 0.3499(4) 0.080(4) Uani 1 1 d .
H13A H 0.0141 0.1445 0.3457 0.095 Uiso 1 1 calc R
C22 C -0.1353(6) -0.0780(8) 0.2224(5) 0.079(4) Uani 1 1 d .
H22A H -0.1071 -0.0965 0.1983 0.095 Uiso 1 1 calc R
C6 C 0.1863(6) -0.0646(9) 0.3729(4) 0.078(4) Uani 1 1 d .
H6A H 0.2078 -0.0941 0.3967 0.094 Uiso 1 1 calc R
C8 C 0.0916(6) -0.1677(8) 0.3702(4) 0.070(3) Uani 1 1 d .
H8A H 0.1121 -0.2013 0.3927 0.084 Uiso 1 1 calc R
C23 C -0.1516(5) 0.0018(7) 0.2889(4) 0.067(3) Uani 1 1 d .
C4 C 0.1825(5) 0.0525(7) 0.3205(4) 0.061(3) Uani 1 1 d .
C7 C 0.1231(5) -0.0943(7) 0.3550(3) 0.059(3) Uani 1 1 d .
C24 C -0.1242(6) 0.0567(7) 0.3239(4) 0.068(3) Uani 1 1 d .
C17 C -0.2328(9) 0.0595(13) 0.3638(8) 0.133(8) Uani 1 1 d .
H17A H -0.2599 0.0780 0.3883 0.159 Uiso 1 1 calc R
C20 C -0.2422(8) -0.0809(11) 0.2579(7) 0.114(7) Uani 1 1 d .
H20A H -0.2862 -0.1002 0.2592 0.137 Uiso 1 1 calc R
C14 C -0.0650(9) 0.1604(10) 0.3896(5) 0.109(5) Uani 1 1 d .
H14A H -0.0442 0.1946 0.4117 0.131 Uiso 1 1 calc R
C18 C -0.2588(8) 0.0079(12) 0.3305(8) 0.127(8) Uani 1 1 d .
H18A H -0.3039 -0.0070 0.3324 0.152 Uiso 1 1 calc R
C15 C -0.1320(11) 0.1370(11) 0.3935(6) 0.125(8) Uani 1 1 d .
H15A H -0.1566 0.1567 0.4191 0.150 Uiso 1 1 calc R
C21 C -0.2014(8) -0.1068(9) 0.2234(7) 0.101(5) Uani 1 1 d .
H21A H -0.2169 -0.1434 0.2004 0.121 Uiso 1 1 calc R
C2 C 0.1786(6) 0.1637(8) 0.2658(5) 0.083(4) Uani 1 1 d .
H2A H 0.1994 0.2081 0.2506 0.100 Uiso 1 1 calc R
C16 C -0.1637(8) 0.0859(9) 0.3614(6) 0.095(5) Uani 1 1 d .
N5 N 0.3321(11) 0.8812(13) 0.0067(8) 0.163(7) Uiso 1 1 d .
C25 C 0.366(2) 0.902(2) 0.0506(13) 0.269(17) Uiso 1 1 d D
C26 C 0.3587(15) 0.8702(18) 0.0947(11) 0.198(11) Uiso 1 1 d D
C27 C 0.3674(19) 0.891(2) -0.0389(14) 0.245(15) Uiso 1 1 d .
C28 C 0.4165(16) 0.956(2) -0.0355(11) 0.218(13) Uiso 1 1 d .
C29 C 0.3012(16) 0.8016(19) 0.0044(9) 0.192(11) Uiso 1 1 d .
C30 C 0.2510(10) 0.7811(12) -0.0330(7) 0.131(6) Uiso 1 1 d .
O1W O -0.0408(4) 0.1349(5) 0.2209(3) 0.074(2) Uiso 1 1 d .
O2W O 0.2563(9) 0.7554(11) 0.1729(6) 0.205(7) Uiso 1 1 d .
O3W O 0.0880(12) 0.8044(15) 0.2114(8) 0.124(7) Uiso 0.50 1 d P
O4W O 0.8508(13) 0.2225(15) 0.2453(8) 0.130(8) Uiso 0.50 1 d P

loop_
_atom_site_aniso_label
_atom_site_aniso_U_11
_atom_site_aniso_U_22
_atom_site_aniso_U_33
_atom_site_aniso_U_23
_atom_site_aniso_U_13
_atom_site_aniso_U_12
Mo1 0.0323(4) 0.0376(4) 0.0351(4) -0.0040(3) 0.0014(3) -0.0020(3)
Mo2 0.0359(4) 0.0416(4) 0.0350(4) -0.0052(3) -0.0028(3) 0.0039(3)
Mo3 0.0498(5) 0.0546(5) 0.0373(4) 0.0133(3) -0.0083(3) -0.0221(4)
Mo4 0.0301(4) 0.0658(5) 0.0387(4) 0.0136(4) -0.0012(3) 0.0084(3)
V1 0.0164(6) 0.0405(7) 0.0542(9) 0.0091(6) -0.0027(5) -0.0046(5)
V2 0.0320(7) 0.0464(8) 0.0285(7) 0.0040(6) -0.0029(5) -0.0027(6)
V3 0.0306(6) 0.0279(6) 0.0257(6) -0.0035(5) 0.0013(5) -0.0016(5)
Co1 0.0393(6) 0.0552(7) 0.0314(6) -0.0009(5) -0.0021(5) -0.0045(5)
P1 0.0180(11) 0.0326(13) 0.0229(12) 0.0031(10) -0.0024(9) -0.0036(10)
O1 0.014(4) 0.032(5) 0.035(5) -0.002(4) -0.003(4) -0.004(4)
O2 0.021(5) 0.027(5) 0.029(5) 0.000(4) 0.002(4) -0.002(4)
O3 0.020(5) 0.028(5) 0.034(5) 0.002(4) 0.002(4) 0.002(4)
O4 0.019(5) 0.038(5) 0.029(5) -0.002(4) -0.003(4) -0.003(4)
O5 0.132(8) 0.039(4) 0.128(7) 0.007(4) -0.099(6) -0.016(4)
O6 0.043(4) 0.198(10) 0.043(4) -0.045(5) 0.010(3) -0.048(5)
O7 0.119(7) 0.045(4) 0.122(7) 0.005(4) -0.093(6) -0.001(4)
O8 0.106(6) 0.051(4) 0.114(7) 0.032(4) 0.083(5) 0.037(4)
O9 0.041(4) 0.183(9) 0.039(4) -0.041(5) 0.010(3) -0.039(5)
O10 0.092(6) 0.045(4) 0.118(7) 0.027(4) 0.078(5) 0.023(4)
O11 0.057(4) 0.041(4) 0.102(6) 0.007(4) -0.005(4) 0.002(3)
O12 0.073(5) 0.069(4) 0.045(4) 0.007(3) -0.022(3) -0.034(4)
O13 0.055(4) 0.030(3) 0.109(6) 0.012(3) -0.044(4) -0.008(3)
O14 0.036(3) 0.067(4) 0.052(4) 0.026(3) 0.000(3) -0.002(3)
O15 0.040(3) 0.094(5) 0.035(3) -0.025(3) 0.006(3) -0.016(3)
O16 0.051(4) 0.062(4) 0.026(3) 0.001(3) -0.004(3) -0.004(3)
O17 0.023(3) 0.068(4) 0.061(4) -0.010(3) 0.007(3) -0.008(3)
O18 0.068(4) 0.047(4) 0.042(3) 0.007(3) 0.009(3) -0.013(3)
O19 0.033(3) 0.047(4) 0.090(5) 0.019(3) 0.023(3) 0.009(3)
O20 0.061(4) 0.050(4) 0.047(4) -0.004(3) -0.020(3) 0.018(3)
O21 0.039(3) 0.101(5) 0.034(3) 0.006(3) 0.010(3) 0.014(3)
O22 0.026(3) 0.042(3) 0.045(3) 0.003(2) 0.003(2) 0.001(2)
O23 0.029(3) 0.064(4) 0.054(4) 0.019(3) -0.002(3) 0.007(3)
N3 0.057(5) 0.070(6) 0.049(5) -0.005(4) 0.003(4) 0.009(4)
N1 0.047(4) 0.054(5) 0.045(4) -0.004(4) -0.002(3) -0.011(4)
N2 0.047(4) 0.046(4) 0.028(3) 0.001(3) 0.005(3) -0.008(3)
N4 0.046(5) 0.080(6) 0.056(5) 0.015(5) -0.009(4) -0.013(4)
C1 0.084(8) 0.061(6) 0.054(6) 0.011(5) 0.001(6) -0.016(6)
C12 0.040(5) 0.060(6) 0.038(5) -0.002(4) -0.004(4) -0.006(4)
C11 0.039(5) 0.063(6) 0.031(4) -0.004(4) 0.001(3) -0.004(4)
C10 0.049(5) 0.057(6) 0.054(6) 0.008(5) 0.004(4) -0.016(4)
C19 0.043(6) 0.092(10) 0.155(15) 0.059(10) 0.012(8) 0.011(6)
C3 0.051(7) 0.089(9) 0.111(11) -0.002(8) -0.011(7) -0.024(6)
C9 0.095(9) 0.058(6) 0.057(6) 0.022(5) 0.019(6) -0.009(6)
C5 0.048(6) 0.133(12) 0.064(7) 0.000(7) -0.024(5) -0.008(7)
C13 0.089(9) 0.089(9) 0.061(7) -0.023(6) 0.008(6) 0.013(7)
C22 0.066(7) 0.095(9) 0.076(8) 0.007(7) -0.017(6) -0.029(7)
C6 0.052(6) 0.129(11) 0.052(6) 0.004(7) -0.023(5) 0.013(7)
C8 0.080(8) 0.088(8) 0.043(6) 0.021(6) -0.001(5) 0.009(7)
C23 0.045(6) 0.077(8) 0.079(8) 0.025(6) 0.002(5) 0.007(5)
C4 0.043(5) 0.076(7) 0.065(7) -0.001(5) -0.004(5) -0.012(5)
C7 0.057(6) 0.078(7) 0.042(5) 0.004(5) 0.001(5) 0.008(5)
C24 0.066(7) 0.070(7) 0.067(7) 0.026(6) 0.028(6) 0.023(6)
C17 0.094(14) 0.126(16) 0.18(2) 0.052(14) 0.077(13) 0.055(11)
C20 0.066(9) 0.108(13) 0.169(18) 0.069(13) -0.039(11) -0.033(9)
C14 0.138(14) 0.108(12) 0.081(10) -0.032(8) 0.026(10) 0.046(11)
C18 0.061(9) 0.112(14) 0.21(2) 0.054(14) 0.051(12) 0.016(9)
C15 0.173(19) 0.105(12) 0.097(12) 0.021(10) 0.075(13) 0.080(13)
C21 0.078(10) 0.090(10) 0.135(14) 0.038(10) -0.044(10) -0.033(8)
C2 0.076(8) 0.074(8) 0.100(10) 0.003(7) 0.005(7) -0.038(7)
C16 0.101(11) 0.085(10) 0.100(11) 0.014(8) 0.038(9) 0.051(8)

loop_
_atom_type_symbol
_atom_type_description
_atom_type_scat_dispersion_real
_atom_type_scat_dispersion_imag
_atom_type_scat_source
C C 0.0033 0.0016 'International Tables Vol C Tables 4.2.6.8 and 6.1.1.4'
H H 0.0000 0.0000 'International Tables Vol C Tables 4.2.6.8 and 6.1.1.4'
N N 0.0061 0.0033 'International Tables Vol C Tables 4.2.6.8 and 6.1.1.4'
O O 0.0106 0.0060 'International Tables Vol C Tables 4.2.6.8 and 6.1.1.4'
V V 0.3005 0.5294 'International Tables Vol C Tables 4.2.6.8 and 6.1.1.4'
Co Co 0.3494 0.9721 'International Tables Vol C Tables 4.2.6.8 and 6.1.1.4'
Mo Mo -1.6832 0.6857 'International Tables Vol C Tables 4.2.6.8 and 6.1.1.4'
P P 0.1023 0.0942 'International Tables Vol C Tables 4.2.6.8 and 6.1.1.4'

loop_
_geom_angle_atom_site_label_1
_geom_angle_atom_site_label_2
_geom_angle_atom_site_label_3
_geom_angle
_geom_angle_site_symmetry_1
_geom_angle_site_symmetry_3
O12 Mo1 O10 103.7(4) . .
O12 Mo1 O14 103.3(3) . .
O10 Mo1 O14 97.5(3) . .
O12 Mo1 O19 99.2(3) . .
O10 Mo1 O19 89.5(3) . .
O14 Mo1 O19 154.1(3) . .
O12 Mo1 O22 98.2(3) . .
O10 Mo1 O22 154.7(3) . .
O14 Mo1 O22 89.5(2) . .
O19 Mo1 O22 74.6(2) . .
O12 Mo1 O1 158.8(3) . .
O10 Mo1 O1 67.0(4) . .
O14 Mo1 O1 96.9(3) . .
O19 Mo1 O1 62.9(3) . .
O22 Mo1 O1 88.2(3) . .
O12 Mo1 V2 100.7(2) . .
O10 Mo1 V2 124.3(2) . .
O14 Mo1 V2 124.16(19) . .
O19 Mo1 V2 37.27(15) . .
O22 Mo1 V2 37.33(15) . .
O1 Mo1 V2 72.4(2) . .
O21 Mo2 O7 104.0(4) . .
O21 Mo2 O23 102.7(3) . .
O7 Mo2 O23 98.1(3) . .
O21 Mo2 O13 98.9(3) . .
O7 Mo2 O13 89.5(3) . .
O23 Mo2 O13 154.5(3) . .
O21 Mo2 O22 96.7(3) . .
O7 Mo2 O22 155.6(3) . .
O23 Mo2 O22 89.6(2) . .
O13 Mo2 O22 74.6(2) . .
O21 Mo2 O3 158.6(3) . .
O7 Mo2 O3 67.2(4) . .
O23 Mo2 O3 98.0(3) . .
O13 Mo2 O3 62.6(3) . .
O22 Mo2 O3 88.9(3) . .
O21 Mo2 O4 157.8(3) . .
O7 Mo2 O4 97.4(4) . .
O23 Mo2 O4 68.0(3) . .
O13 Mo2 O4 87.0(3) . .
O22 Mo2 O4 64.1(3) . .
O3 Mo2 O4 39.8(3) . .
O21 Mo2 V2 99.5(2) . .
O7 Mo2 V2 124.7(2) . .
O23 Mo2 V2 124.30(18) . .
O13 Mo2 V2 37.39(16) . .
O22 Mo2 V2 37.19(15) . .
O3 Mo2 V2 72.7(2) . .
O4 Mo2 V2 72.3(2) . .
O18 Mo3 O5 103.9(4) . .
O18 Mo3 O6 103.1(4) . .
O5 Mo3 O6 97.4(4) . .
O18 Mo3 O13 100.1(3) . .
O5 Mo3 O13 89.3(3) . .
O6 Mo3 O13 153.4(3) . .
O18 Mo3 O15 98.6(3) . .
O5 Mo3 O15 154.3(3) . .
O6 Mo3 O15 89.2(3) . .
O13 Mo3 O15 74.6(3) . .
O18 Mo3 O3 157.0(3) . .
O5 Mo3 O3 66.7(3) . .
O6 Mo3 O3 99.0(4) . .
O13 Mo3 O3 60.2(3) . .
O15 Mo3 O3 87.9(3) . .
O18 Mo3 V2 100.9(2) . .
O5 Mo3 V2 124.4(2) . .
O6 Mo3 V2 123.9(2) . .
O13 Mo3 V2 37.40(17) . .
O15 Mo3 V2 37.25(19) . .
O3 Mo3 V2 71.2(2) . .
O20 Mo4 O8 103.6(4) . .
O20 Mo4 O9 102.7(4) . .
O8 Mo4 O9 97.8(4) . .
O20 Mo4 O19 99.1(3) . .
O8 Mo4 O19 89.6(3) . .
O9 Mo4 O19 154.5(3) . .
O20 Mo4 O15 98.7(3) . .
O8 Mo4 O15 154.5(3) . .
O9 Mo4 O15 89.1(3) . .
O19 Mo4 O15 74.7(2) . .
O20 Mo4 O2 157.2(3) . .
O8 Mo4 O2 97.0(4) . .
O9 Mo4 O2 64.3(4) . .
O19 Mo4 O2 90.7(3) . .
O15 Mo4 O2 64.0(3) . .
O20 Mo4 O1 156.7(3) . .
O8 Mo4 O1 66.9(3) . .
O9 Mo4 O1 99.8(4) . .
O19 Mo4 O1 60.8(3) . .
O15 Mo4 O1 87.8(3) . .
O2 Mo4 O1 43.7(3) . .
O20 Mo4 V2 100.7(2) . .
O8 Mo4 V2 124.6(2) . .
O9 Mo4 V2 124.0(2) . .
O19 Mo4 V2 37.38(16) . .
O15 Mo4 V2 37.27(19) . .
O2 Mo4 V2 74.9(2) . .
O1 Mo4 V2 71.2(2) . .
O17 V1 O5 102.7(4) . 5
O17 V1 O10 102.5(4) . .
O5 V1 O10 90.1(4) 5 .
O17 V1 O8 100.6(4) . .
O5 V1 O8 156.6(4) 5 .
O10 V1 O8 86.8(3) . .
O17 V1 O7 101.2(4) . 5
O5 V1 O7 86.1(3) 5 5
O10 V1 O7 156.3(4) . 5
O8 V1 O7 87.5(4) . 5
O16 V2 O15 112.7(3) . .
O16 V2 O19 114.5(3) . .
O15 V2 O19 81.3(3) . .
O16 V2 O22 113.5(3) . .
O15 V2 O22 133.8(3) . .
O19 V2 O22 80.9(2) . .
O16 V2 O13 112.9(3) . .
O15 V2 O13 80.4(3) . .
O19 V2 O13 132.6(4) . .
O22 V2 O13 81.1(2) . .
O16 V2 Mo4 121.2(2) . .
O15 V2 Mo4 40.65(18) . .
O19 V2 Mo4 40.6(2) . .
O22 V2 Mo4 111.01(17) . .
O13 V2 Mo4 110.1(2) . .
O16 V2 Mo1 122.0(2) . .
O15 V2 Mo1 110.9(2) . .
O19 V2 Mo1 40.31(18) . .
O22 V2 Mo1 40.58(15) . .
O13 V2 Mo1 110.4(2) . .
Mo4 V2 Mo1 74.76(4) . .
O16 V2 Mo3 119.5(2) . .
O15 V2 Mo3 40.83(19) . .
O19 V2 Mo3 111.2(2) . .
O22 V2 Mo3 110.93(17) . .
O13 V2 Mo3 39.6(2) . .
Mo4 V2 Mo3 75.22(4) . .
Mo1 V2 Mo3 118.51(5) . .
O16 V2 Mo2 120.9(2) . .
O15 V2 Mo2 110.4(2) . .
O19 V2 Mo2 110.3(2) . .
O22 V2 Mo2 40.73(16) . .
O13 V2 Mo2 40.42(17) . .
Mo4 V2 Mo2 117.85(5) . .
Mo1 V2 Mo2 74.60(4) . .
Mo3 V2 Mo2 74.22(4) . .
O11 V3 O6 101.0(4) . 5
O11 V3 O9 101.6(4) . 5
O6 V3 O9 87.2(3) 5 5
O11 V3 O23 102.3(4) . .
O6 V3 O23 156.7(4) 5 .
O9 V3 O23 88.7(3) 5 .
O11 V3 O14 101.1(3) . .
O6 V3 O14 88.6(3) 5 .
O9 V3 O14 157.3(4) 5 .
O23 V3 O14 86.3(2) . .
O11 V3 O2 160.3(4) . 5
O6 V3 O2 65.5(4) 5 5
O9 V3 O2 64.9(4) 5 5
O23 V3 O2 92.0(3) . 5
O14 V3 O2 93.1(3) . 5
O16 Co1 N4 93.6(3) . .
O16 Co1 N1 91.5(3) . .
N4 Co1 N1 172.9(3) . .
O16 Co1 O1W 91.9(3) . .
N4 Co1 O1W 93.2(3) . .
N1 Co1 O1W 91.5(3) . .
O16 Co1 N3 172.6(3) . .
N4 Co1 N3 79.1(4) . .
N1 Co1 N3 95.9(3) . .
O1W Co1 N3 87.1(3) . .
O16 Co1 N2 94.6(2) . .
N4 Co1 N2 96.6(3) . .
N1 Co1 N2 78.1(3) . .
O1W Co1 N2 167.9(3) . .
N3 Co1 N2 87.7(3) . .
O4 P1 O4 180.0(11) . 5
O4 P1 O1 67.5(5) . .
O4 P1 O1 112.5(5) 5 .
O4 P1 O1 112.5(5) . 5
O4 P1 O1 67.5(5) 5 5
O1 P1 O1 180.0(7) . 5
O4 P1 O3 67.7(5) . .
O4 P1 O3 112.3(5) 5 .
O1 P1 O3 107.3(5) . .
O1 P1 O3 72.7(5) 5 .
O4 P1 O3 112.3(5) . 5
O4 P1 O3 67.7(5) 5 5
O1 P1 O3 72.7(5) . 5
O1 P1 O3 107.3(5) 5 5
O3 P1 O3 180.0(7) . 5
O4 P1 O2 113.2(5) . .
O4 P1 O2 66.8(5) 5 .
O1 P1 O2 73.4(5) . .
O1 P1 O2 106.6(5) 5 .
O3 P1 O2 75.5(5) . .
O3 P1 O2 104.5(5) 5 .
O4 P1 O2 66.8(5) . 5
O4 P1 O2 113.2(5) 5 5
O1 P1 O2 106.6(5) . 5
O1 P1 O2 73.4(5) 5 5
O3 P1 O2 104.5(5) . 5
O3 P1 O2 75.5(5) 5 5
O2 P1 O2 180.0(10) . 5
P1 O1 O4 52.9(4) . .
P1 O1 Mo1 127.2(5) . .
O4 O1 Mo1 74.5(5) . .
P1 O1 Mo4 120.9(5) . .
O4 O1 Mo4 137.0(6) . .
Mo1 O1 Mo4 99.1(3) . .
P1 O2 O4 52.7(5) . 5
P1 O2 V3 128.8(5) . 5
O4 O2 V3 76.1(5) 5 5
P1 O2 Mo4 121.9(5) . .
O4 O2 Mo4 131.6(6) 5 .
V3 O2 Mo4 91.0(3) 5 .
P1 O3 O4 52.4(4) . .
P1 O3 Mo2 127.1(5) . .
O4 O3 Mo2 74.9(5) . .
P1 O3 Mo3 120.4(5) . .
O4 O3 Mo3 136.5(6) . .
Mo2 O3 Mo3 99.5(3) . .
P1 O4 O2 60.5(5) . 5
P1 O4 O1 59.6(5) . .
O2 O4 O1 97.8(7) 5 .
P1 O4 O3 59.9(5) . .
O2 O4 O3 96.1(7) 5 .
O1 O4 O3 97.6(7) . .
P1 O4 Mo2 125.0(5) . .
O2 O4 Mo2 124.0(6) 5 .
O1 O4 Mo2 135.0(6) . .
O3 O4 Mo2 65.3(4) . .
Mo3 O5 V1 141.0(5) . 5
Mo3 O6 V3 140.9(6) . 5
Mo2 O7 V1 140.2(6) . 5
Mo4 O8 V1 140.6(5) . .
Mo4 O9 V3 139.7(6) . 5
Mo1 O10 V1 141.0(5) . .
V2 O13 Mo3 103.0(3) . .
V2 O13 Mo2 102.2(3) . .
Mo3 O13 Mo2 132.6(4) . .
Mo1 O14 V3 141.2(4) . .
V2 O15 Mo4 102.1(3) . .
V2 O15 Mo3 101.9(3) . .
Mo4 O15 Mo3 132.3(3) . .
V2 O16 Co1 141.1(4) . .
V2 O19 Mo1 102.4(3) . .
V2 O19 Mo4 102.0(3) . .
Mo1 O19 Mo4 132.2(4) . .
V2 O22 Mo1 102.1(2) . .
V2 O22 Mo2 102.1(2) . .
Mo1 O22 Mo2 130.9(3) . .
Mo2 O23 V3 140.4(4) . .
C13 N3 C24 119.0(10) . .
C13 N3 Co1 128.8(8) . .
C24 N3 Co1 112.2(7) . .
C1 N1 C12 118.3(8) . .
C1 N1 Co1 128.4(7) . .
C12 N1 Co1 113.2(6) . .
C10 N2 C11 117.8(8) . .
C10 N2 Co1 129.4(6) . .
C11 N2 Co1 112.6(6) . .
C22 N4 C23 118.4(10) . .
C22 N4 Co1 128.1(8) . .
C23 N4 Co1 113.5(8) . .
N1 C1 C2 121.1(11) . .
N1 C12 C4 123.1(9) . .
N1 C12 C11 116.8(7) . .
C4 C12 C11 120.0(9) . .
N2 C11 C7 122.6(9) . .
N2 C11 C12 118.3(8) . .
C7 C11 C12 119.0(8) . .
N2 C10 C9 122.2(9) . .
C23 C19 C20 117.0(15) . .
C23 C19 C18 118.4(17) . .
C20 C19 C18 124.7(15) . .
C2 C3 C4 119.5(11) . .
C8 C9 C10 120.6(10) . .
C6 C5 C4 120.9(10) . .
N3 C13 C14 123.9(14) . .
N4 C22 C21 123.0(14) . .
C5 C6 C7 121.1(10) . .
C9 C8 C7 119.4(10) . .
N4 C23 C19 122.2(13) . .
N4 C23 C24 118.2(9) . .
C19 C23 C24 119.5(13) . .
C3 C4 C12 117.2(10) . .
C3 C4 C5 122.7(11) . .
C12 C4 C5 120.0(10) . .
C8 C7 C11 117.2(10) . .
C8 C7 C6 124.0(10) . .
C11 C7 C6 118.7(10) . .
N3 C24 C16 121.8(14) . .
N3 C24 C23 116.9(9) . .
C16 C24 C23 121.3(13) . .
C18 C17 C16 120.8(17) . .
C21 C20 C19 120.5(14) . .
C15 C14 C13 115.6(15) . .
C17 C18 C19 122.0(16) . .
C16 C15 C14 123.2(13) . .
C20 C21 C22 118.9(16) . .
C3 C2 C1 120.4(11) . .
C15 C16 C24 116.4(15) . .
C15 C16 C17 125.6(16) . .
C24 C16 C17 118.0(17) . .
C29 N5 C25 117(3) . .
C29 N5 C27 105(2) . .
C25 N5 C27 120(3) . .
C26 C25 N5 131(4) . .
C28 C27 N5 110(3) . .
N5 C29 C30 121(2) . .

loop_
_geom_bond_atom_site_label_1
_geom_bond_atom_site_label_2
_geom_bond_distance
_geom_bond_site_symmetry_2
Mo1 O12 1.659(6) .
Mo1 O10 1.778(6) .
Mo1 O14 1.789(6) .
Mo1 O19 2.044(6) .
Mo1 O22 2.053(5) .
Mo1 O1 2.409(9) .
Mo1 V2 3.0861(15) .
Mo2 O21 1.664(6) .
Mo2 O7 1.772(7) .
Mo2 O23 1.788(6) .
Mo2 O13 2.054(6) .
Mo2 O22 2.066(5) .
Mo2 O3 2.371(9) .
Mo2 O4 2.520(9) .
Mo2 V2 3.0964(15) .
Mo3 O18 1.660(6) .
Mo3 O5 1.786(7) .
Mo3 O6 1.802(8) .
Mo3 O13 2.020(7) .
Mo3 O15 2.062(6) .
Mo3 O3 2.516(9) .
Mo3 V2 3.0863(16) .
Mo4 O20 1.664(6) .
Mo4 O8 1.783(7) .
Mo4 O9 1.806(8) .
Mo4 O19 2.052(7) .
Mo4 O15 2.054(6) .
Mo4 O2 2.480(9) .
Mo4 O1 2.512(9) .
Mo4 V2 3.0828(16) .
V1 O17 1.581(5) .
V1 O5 1.901(7) 5
V1 O10 1.909(8) .
V1 O8 1.929(7) .
V1 O7 1.932(8) 5
V2 O16 1.646(6) .
V2 O15 1.909(7) .
V2 O19 1.914(6) .
V2 O22 1.914(5) .
V2 O13 1.924(6) .
V3 O11 1.574(7) .
V3 O6 1.905(7) 5
V3 O9 1.906(6) 5
V3 O23 1.912(6) .
V3 O14 1.913(6) .
V3 O2 2.405(9) 5
Co1 O16 2.060(6) .
Co1 N4 2.108(8) .
Co1 N1 2.122(7) .
Co1 O1W 2.125(8) .
Co1 N3 2.133(8) .
Co1 N2 2.143(7) .
P1 O4 1.430(10) .
P1 O4 1.430(10) 5
P1 O1 1.547(9) .
P1 O1 1.547(9) 5
P1 O3 1.561(9) .
P1 O3 1.561(9) 5
P1 O2 1.564(9) .
P1 O2 1.564(9) 5
O1 O4 1.658(13) .
O2 O4 1.652(13) 5
O2 V3 2.405(9) 5
O3 O4 1.671(13) .
O4 O2 1.652(13) 5
O5 V1 1.901(7) 5
O6 V3 1.905(7) 5
O7 V1 1.932(8) 5
O9 V3 1.906(6) 5
N3 C13 1.306(14) .
N3 C24 1.382(14) .
N1 C1 1.322(12) .
N1 C12 1.365(11) .
N2 C10 1.315(11) .
N2 C11 1.344(11) .
N4 C22 1.334(14) .
N4 C23 1.349(14) .
C1 C2 1.402(16) .
C12 C4 1.391(12) .
C12 C11 1.433(13) .
C11 C7 1.413(13) .
C10 C9 1.412(14) .
C19 C23 1.404(16) .
C19 C20 1.42(2) .
C19 C18 1.44(2) .
C3 C2 1.355(17) .
C3 C4 1.389(16) .
C9 C8 1.312(16) .
C5 C6 1.346(18) .
C5 C4 1.411(16) .
C13 C14 1.410(16) .
C22 C21 1.395(17) .
C6 C7 1.437(15) .
C8 C7 1.404(16) .
C23 C24 1.436(17) .
C24 C16 1.403(16) .
C17 C18 1.36(3) .
C17 C16 1.44(2) .
C20 C21 1.34(2) .
C14 C15 1.39(2) .
C15 C16 1.38(2) .
N5 C29 1.42(3) .
N5 C25 1.45(4) .
N5 C27 1.48(4) .
C25 C26 1.359(19) .
C27 C28 1.43(4) .
C29 C30 1.50(3) .
